data_4038620
loop_
_publ_author_name
'Wang, Xiao-Tao'
'Han, Wei-Bo'
'Chen, Hui-Jun'
'Zha, Qinghong'
'Wu, Yikang'

_publ_section_title
;
 Regio- and Stereoselective Addition of HO/OOH to Allylic Alcohols
;
_journal_name_full 'The Journal of Organic Chemistry'
_journal_paper_doi 10.1021/acs.joc.0c01280
_journal_year 2020
_chemical_absolute_configuration unk
_chemical_formula_sum 'C15 H26 O4'
_chemical_formula_weight 270.36
_space_group_crystal_system monoclinic
_space_group_IT_number 4
_space_group_name_Hall 'P 2yb'
_space_group_name_H-M_alt 'P 1 21 1'
_atom_sites_solution_hydrogens mixed
_audit_creation_method SHELXL-2013
_cell_angle_alpha 90
_cell_angle_beta 95.693(2)
_cell_angle_gamma 90
_cell_formula_units_Z 2
_cell_length_a 6.7174(4)
_cell_length_b 7.3675(5)
_cell_length_c 14.6311(8)
_cell_measurement_reflns_used 5058
_cell_measurement_temperature 296(2)
_cell_measurement_theta_max 54.979
_cell_measurement_theta_min 5.596
_cell_volume 720.53(8)
_computing_cell_refinement 'Bruker SAINT'
_computing_data_collection 'Bruker APEX2'
_computing_data_reduction 'Bruker SAINT'
_computing_molecular_graphics 'Bruker SHELXTL'
_computing_publication_material 'Bruker SHELXTL'
_computing_structure_refinement 'SHELXL-2013 (Sheldrick, 2013)'
_computing_structure_solution 'SHELXS-97 (Sheldrick 2008)'
_diffrn_ambient_temperature 296(2)
_diffrn_measured_fraction_theta_full 0.989
_diffrn_measured_fraction_theta_max 0.989
_diffrn_measurement_device_type 'Bruker APEX-II CCD'
_diffrn_measurement_method '\f and \w scans'
_diffrn_radiation_type MoK\a
_diffrn_radiation_wavelength 0.71073
_diffrn_reflns_av_R_equivalents 0.0278
_diffrn_reflns_av_unetI/netI 0.0286
_diffrn_reflns_Laue_measured_fraction_full 0.989
_diffrn_reflns_Laue_measured_fraction_max 0.989
_diffrn_reflns_limit_h_max 8
_diffrn_reflns_limit_h_min -8
_diffrn_reflns_limit_k_max 9
_diffrn_reflns_limit_k_min -9
_diffrn_reflns_limit_l_max 18
_diffrn_reflns_limit_l_min -18
_diffrn_reflns_number 8150
_diffrn_reflns_point_group_measured_fraction_full 0.989
_diffrn_reflns_point_group_measured_fraction_max 0.989
_diffrn_reflns_theta_full 25.242
_diffrn_reflns_theta_max 25.997
_diffrn_reflns_theta_min 3.048
_exptl_absorpt_coefficient_mu 0.088
_exptl_absorpt_correction_T_max 0.7456
_exptl_absorpt_correction_T_min 0.6843
_exptl_absorpt_correction_type multi-scan
_exptl_absorpt_process_details sadabs
_exptl_crystal_colour colorless
_exptl_crystal_density_diffrn 1.246
_exptl_crystal_description prismatic
_exptl_crystal_F_000 296
_exptl_crystal_size_max 0.200
_exptl_crystal_size_mid 0.160
_exptl_crystal_size_min 0.100
_refine_diff_density_max 0.178
_refine_diff_density_min -0.104
_refine_diff_density_rms 0.025
_refine_ls_abs_structure_details
; 
 Flack x determined using 1089 quotients [(I+)-(I-)]/[(I+)+(I-)] 
 (Parsons and Flack (2004), Acta Cryst. A60, s61). 
;
_refine_ls_abs_structure_Flack 0.6(4)
_refine_ls_extinction_expression Fc^*^=kFc[1+0.001xFc^2^\l^3^/sin(2\q)]^-1/4^
_refine_ls_extinction_method SHELXL
_refine_ls_goodness_of_fit_ref 1.017
_refine_ls_hydrogen_treatment mixed
_refine_ls_matrix_type full
_refine_ls_number_parameters 193
_refine_ls_number_reflns 2800
_refine_ls_number_restraints 1
_refine_ls_restrained_S_all 1.017
_refine_ls_R_factor_all 0.0367
_refine_ls_R_factor_gt 0.0329
_refine_ls_shift/su_max 0.000
_refine_ls_shift/su_mean 0.000
_refine_ls_structure_factor_coef Fsqd
_refine_ls_weighting_details 'w=1/[\s^2^(Fo^2^)+(0.0400P)^2^+0.0948P] where P=(Fo^2^+2Fc^2^)/3'
_refine_ls_weighting_scheme calc
_refine_ls_wR_factor_gt 0.0794
_refine_ls_wR_factor_ref 0.0829
_reflns_Friedel_coverage 0.847
_reflns_Friedel_fraction_full 0.990
_reflns_Friedel_fraction_max 0.989
_reflns_number_gt 2595
_reflns_number_total 2800
_reflns_threshold_expression 'I > 2\s(I)'
_cod_data_source_file jo0c01280_si_002.cif
_cod_data_source_block mo_d8v18467_0m
_cod_original_sg_symbol_H-M 'P 21'
_cod_database_code 4038620
_shelx_space_group_comment
; 
The symmetry employed for this shelxl refinement is uniquely defined 
by the following loop, which should always be used as a source of 
symmetry information in preference to the above space-group names. 
They are only intended as comments. 
;
_shelx_estimated_absorpt_t_min 0.983
_shelx_estimated_absorpt_t_max 0.991
_shelxl_version_number 2013-4

loop_
_space_group_symop_operation_xyz
'x, y, z'
'-x, y+1/2, -z'

loop_
_atom_site_label
_atom_site_type_symbol
_atom_site_fract_x
_atom_site_fract_y
_atom_site_fract_z
_atom_site_U_iso_or_equiv
_atom_site_adp_type
_atom_site_occupancy
_atom_site_site_symmetry_order
_atom_site_calc_flag
_atom_site_refinement_flags_posn
_atom_site_refinement_flags_adp
_atom_site_refinement_flags_occupancy
_atom_site_disorder_assembly
_atom_site_disorder_group
O1 O 0.1988(2) 0.6215(2) 0.35229(9) 0.0362(4) Uani 1 1 d . . . . .
O2 O 0.2394(2) 0.7018(2) 0.44431(10) 0.0450(4) Uani 1 1 d . . . . .
O3 O 0.4402(2) 0.1776(2) 0.40150(11) 0.0461(4) Uani 1 1 d . . . . .
H3 H 0.5249 0.1761 0.4459 0.069 Uiso 1 1 calc R U . . .
O4 O 0.0674(3) 0.1115(3) 0.45905(12) 0.0486(5) Uani 1 1 d . . . . .
C1 C 0.3424(3) 0.4771(3) 0.33945(13) 0.0307(4) Uani 1 1 d . . . . .
C2 C 0.3085(3) 0.3265(3) 0.40949(13) 0.0353(5) Uani 1 1 d . . . . .
H2A H 0.3336 0.3771 0.4715 0.042 Uiso 1 1 calc R U . . .
C3 C 0.0931(3) 0.2577(3) 0.39610(14) 0.0381(5) Uani 1 1 d . . . . .
H3A H 0.0062 0.3575 0.4119 0.046 Uiso 1 1 calc R U . . .
C4 C 0.0273(3) 0.2026(3) 0.29823(15) 0.0391(5) Uani 1 1 d . . . . .
H4A H -0.1132 0.1696 0.2934 0.047 Uiso 1 1 calc R U . . .
H4B H 0.1026 0.0965 0.2828 0.047 Uiso 1 1 calc R U . . .
C5 C 0.0578(3) 0.3542(3) 0.22938(13) 0.0346(5) Uani 1 1 d . . . . .
H5 H -0.0231 0.4580 0.2454 0.041 Uiso 1 1 calc R U . . .
C6 C 0.2796(3) 0.4172(3) 0.23780(13) 0.0299(4) Uani 1 1 d . . . . .
C7 C 0.3068(3) 0.5819(3) 0.17525(13) 0.0334(5) Uani 1 1 d . . . . .
H7A H 0.2683 0.5477 0.1119 0.040 Uiso 1 1 calc R U . . .
H7B H 0.2185 0.6787 0.1910 0.040 Uiso 1 1 calc R U . . .
C8 C 0.5219(3) 0.6523(3) 0.18376(13) 0.0354(5) Uani 1 1 d . . . . .
H8 H 0.6073 0.5492 0.1711 0.042 Uiso 1 1 calc R U . . .
C9 C 0.5825(3) 0.7098(3) 0.28374(14) 0.0408(5) Uani 1 1 d . . . . .
H9A H 0.7217 0.7471 0.2901 0.049 Uiso 1 1 calc R U . . .
H9B H 0.5021 0.8128 0.2989 0.049 Uiso 1 1 calc R U . . .
C10 C 0.5539(3) 0.5544(3) 0.35040(14) 0.0376(5) Uani 1 1 d . . . . .
H10A H 0.6481 0.4583 0.3405 0.045 Uiso 1 1 calc R U . . .
H10B H 0.5837 0.5980 0.4128 0.045 Uiso 1 1 calc R U . . .
C11 C -0.0203(3) 0.2945(4) 0.13234(15) 0.0463(6) Uani 1 1 d . . . . .
H11A H -0.1596 0.2643 0.1307 0.069 Uiso 1 1 calc R U . . .
H11B H 0.0532 0.1902 0.1153 0.069 Uiso 1 1 calc R U . . .
H11C H -0.0035 0.3916 0.0900 0.069 Uiso 1 1 calc R U . . .
C12 C 0.4124(3) 0.2623(3) 0.20800(15) 0.0372(5) Uani 1 1 d . . . . .
H12A H 0.3678 0.1491 0.2313 0.056 Uiso 1 1 calc R U . . .
H12B H 0.5486 0.2838 0.2319 0.056 Uiso 1 1 calc R U . . .
H12C H 0.4036 0.2573 0.1422 0.056 Uiso 1 1 calc R U . . .
C13 C 0.5595(4) 0.7993(3) 0.11485(15) 0.0419(5) Uani 1 1 d . . . . .
C14 C 0.4166(5) 0.8845(4) 0.06371(18) 0.0568(7) Uani 1 1 d . . . . .
C15 C 0.7767(5) 0.8341(5) 0.1045(2) 0.0698(9) Uani 1 1 d . . . . .
H15A H 0.8383 0.7242 0.0862 0.105 Uiso 1 1 calc R U . . .
H15B H 0.8428 0.8746 0.1621 0.105 Uiso 1 1 calc R U . . .
H15C H 0.7878 0.9259 0.0587 0.105 Uiso 1 1 calc R U . . .
H14A H 0.455(4) 0.980(5) 0.022(2) 0.068(9) Uiso 1 1 d . . . . .
H14B H 0.272(4) 0.867(5) 0.0684(19) 0.063(8) Uiso 1 1 d . . . . .
H2 H 0.130(5) 0.662(5) 0.470(2) 0.072(9) Uiso 1 1 d . . . . .
H4 H 0.133(6) 0.029(6) 0.442(3) 0.093(13) Uiso 1 1 d . . . . .

loop_
_atom_site_aniso_label
_atom_site_aniso_U_11
_atom_site_aniso_U_22
_atom_site_aniso_U_33
_atom_site_aniso_U_23
_atom_site_aniso_U_13
_atom_site_aniso_U_12
O1 0.0397(8) 0.0423(8) 0.0269(7) -0.0071(6) 0.0051(6) 0.0062(7)
O2 0.0496(9) 0.0535(10) 0.0334(8) -0.0158(7) 0.0119(7) -0.0065(8)
O3 0.0461(9) 0.0514(10) 0.0403(8) 0.0090(8) 0.0016(7) 0.0134(8)
O4 0.0546(10) 0.0515(10) 0.0429(9) 0.0142(8) 0.0203(8) 0.0038(9)
C1 0.0302(9) 0.0382(11) 0.0242(9) -0.0009(8) 0.0050(7) 0.0042(9)
C2 0.0386(10) 0.0432(12) 0.0244(9) 0.0027(9) 0.0050(8) 0.0056(9)
C3 0.0401(11) 0.0424(12) 0.0337(11) 0.0074(10) 0.0127(9) 0.0038(10)
C4 0.0335(10) 0.0449(12) 0.0401(11) 0.0022(10) 0.0090(8) -0.0041(10)
C5 0.0317(10) 0.0414(12) 0.0307(10) 0.0003(9) 0.0034(8) 0.0008(9)
C6 0.0306(10) 0.0354(10) 0.0239(9) -0.0008(8) 0.0047(7) 0.0010(8)
C7 0.0378(11) 0.0367(11) 0.0258(9) -0.0001(8) 0.0033(8) 0.0006(9)
C8 0.0415(11) 0.0353(11) 0.0303(10) -0.0002(8) 0.0079(8) -0.0014(9)
C9 0.0412(11) 0.0466(13) 0.0348(11) -0.0047(10) 0.0045(9) -0.0078(11)
C10 0.0345(10) 0.0516(14) 0.0267(10) -0.0023(9) 0.0028(8) -0.0001(10)
C11 0.0447(12) 0.0569(15) 0.0364(11) -0.0005(11) -0.0004(9) -0.0114(12)
C12 0.0397(11) 0.0374(11) 0.0359(10) -0.0027(9) 0.0106(9) 0.0035(10)
C13 0.0595(14) 0.0341(11) 0.0334(11) -0.0033(9) 0.0115(10) -0.0086(11)
C14 0.078(2) 0.0478(15) 0.0459(14) 0.0107(12) 0.0138(13) 0.0033(14)
C15 0.0746(19) 0.0695(19) 0.0678(18) 0.0103(16) 0.0190(15) -0.0277(16)

loop_
_atom_type_symbol
_atom_type_description
_atom_type_scat_dispersion_real
_atom_type_scat_dispersion_imag
_atom_type_scat_source
C C 0.0033 0.0016 'International Tables Vol C Tables 4.2.6.8 and 6.1.1.4'
H H 0.0000 0.0000 'International Tables Vol C Tables 4.2.6.8 and 6.1.1.4'
O O 0.0106 0.0060 'International Tables Vol C Tables 4.2.6.8 and 6.1.1.4'

loop_
_geom_angle_atom_site_label_1
_geom_angle_atom_site_label_2
_geom_angle_atom_site_label_3
_geom_angle
_geom_angle_site_symmetry_1
_geom_angle_site_symmetry_3
_geom_angle_publ_flag
C1 O1 O2 110.23(13) . . ?
O1 O2 H2 99(2) . . ?
C2 O3 H3 109.5 . . ?
C3 O4 H4 105(3) . . ?
O1 C1 C10 109.53(17) . . ?
O1 C1 C2 107.19(14) . . ?
C10 C1 C2 113.37(16) . . ?
O1 C1 C6 101.99(13) . . ?
C10 C1 C6 111.43(14) . . ?
C2 C1 C6 112.58(16) . . ?
O3 C2 C3 108.84(18) . . ?
O3 C2 C1 111.49(15) . . ?
C3 C2 C1 110.72(16) . . ?
O3 C2 H2A 108.6 . . ?
C3 C2 H2A 108.6 . . ?
C1 C2 H2A 108.6 . . ?
O4 C3 C4 111.29(19) . . ?
O4 C3 C2 109.76(18) . . ?
C4 C3 C2 113.25(16) . . ?
O4 C3 H3A 107.4 . . ?
C4 C3 H3A 107.4 . . ?
C2 C3 H3A 107.4 . . ?
C3 C4 C5 112.43(18) . . ?
C3 C4 H4A 109.1 . . ?
C5 C4 H4A 109.1 . . ?
C3 C4 H4B 109.1 . . ?
C5 C4 H4B 109.1 . . ?
H4A C4 H4B 107.8 . . ?
C11 C5 C4 110.20(18) . . ?
C11 C5 C6 113.43(16) . . ?
C4 C5 C6 110.83(16) . . ?
C11 C5 H5 107.4 . . ?
C4 C5 H5 107.4 . . ?
C6 C5 H5 107.4 . . ?
C12 C6 C7 108.01(15) . . ?
C12 C6 C5 109.56(17) . . ?
C7 C6 C5 110.94(16) . . ?
C12 C6 C1 111.61(15) . . ?
C7 C6 C1 107.74(15) . . ?
C5 C6 C1 108.97(14) . . ?
C8 C7 C6 112.69(17) . . ?
C8 C7 H7A 109.1 . . ?
C6 C7 H7A 109.1 . . ?
C8 C7 H7B 109.1 . . ?
C6 C7 H7B 109.1 . . ?
H7A C7 H7B 107.8 . . ?
C13 C8 C7 113.97(18) . . ?
C13 C8 C9 112.89(18) . . ?
C7 C8 C9 109.26(16) . . ?
C13 C8 H8 106.7 . . ?
C7 C8 H8 106.7 . . ?
C9 C8 H8 106.7 . . ?
C10 C9 C8 111.24(19) . . ?
C10 C9 H9A 109.4 . . ?
C8 C9 H9A 109.4 . . ?
C10 C9 H9B 109.4 . . ?
C8 C9 H9B 109.4 . . ?
H9A C9 H9B 108.0 . . ?
C1 C10 C9 112.84(17) . . ?
C1 C10 H10A 109.0 . . ?
C9 C10 H10A 109.0 . . ?
C1 C10 H10B 109.0 . . ?
C9 C10 H10B 109.0 . . ?
H10A C10 H10B 107.8 . . ?
C5 C11 H11A 109.5 . . ?
C5 C11 H11B 109.5 . . ?
H11A C11 H11B 109.5 . . ?
C5 C11 H11C 109.5 . . ?
H11A C11 H11C 109.5 . . ?
H11B C11 H11C 109.5 . . ?
C6 C12 H12A 109.5 . . ?
C6 C12 H12B 109.5 . . ?
H12A C12 H12B 109.5 . . ?
C6 C12 H12C 109.5 . . ?
H12A C12 H12C 109.5 . . ?
H12B C12 H12C 109.5 . . ?
C14 C13 C15 121.4(2) . . ?
C14 C13 C8 123.9(2) . . ?
C15 C13 C8 114.5(2) . . ?
C13 C14 H14A 118.1(18) . . ?
C13 C14 H14B 124.4(18) . . ?
H14A C14 H14B 117(3) . . ?
C13 C15 H15A 109.5 . . ?
C13 C15 H15B 109.5 . . ?
H15A C15 H15B 109.5 . . ?
C13 C15 H15C 109.5 . . ?
H15A C15 H15C 109.5 . . ?
H15B C15 H15C 109.5 . . ?

loop_
_geom_bond_atom_site_label_1
_geom_bond_atom_site_label_2
_geom_bond_distance
_geom_bond_site_symmetry_2
_geom_bond_publ_flag
O1 C1 1.461(2) . ?
O1 O2 1.4710(19) . ?
O2 H2 0.90(3) . ?
O3 C2 1.421(3) . ?
O3 H3 0.8200 . ?
O4 C3 1.439(3) . ?
O4 H4 0.81(4) . ?
C1 C10 1.524(3) . ?
C1 C2 1.542(3) . ?
C1 C6 1.569(2) . ?
C2 C3 1.528(3) . ?
C2 H2A 0.9800 . ?
C3 C4 1.512(3) . ?
C3 H3A 0.9800 . ?
C4 C5 1.531(3) . ?
C4 H4A 0.9700 . ?
C4 H4B 0.9700 . ?
C5 C11 1.529(3) . ?
C5 C6 1.553(3) . ?
C5 H5 0.9800 . ?
C6 C12 1.538(3) . ?
C6 C7 1.542(3) . ?
C7 C8 1.528(3) . ?
C7 H7A 0.9700 . ?
C7 H7B 0.9700 . ?
C8 C13 1.518(3) . ?
C8 C9 1.539(3) . ?
C8 H8 0.9800 . ?
C9 C10 1.528(3) . ?
C9 H9A 0.9700 . ?
C9 H9B 0.9700 . ?
C10 H10A 0.9700 . ?
C10 H10B 0.9700 . ?
C11 H11A 0.9600 . ?
C11 H11B 0.9600 . ?
C11 H11C 0.9600 . ?
C12 H12A 0.9600 . ?
C12 H12B 0.9600 . ?
C12 H12C 0.9600 . ?
C13 C14 1.317(4) . ?
C13 C15 1.504(4) . ?
C14 H14A 0.99(3) . ?
C14 H14B 0.99(3) . ?
C15 H15A 0.9600 . ?
C15 H15B 0.9600 . ?
C15 H15C 0.9600 . ?

loop_
_geom_hbond_atom_site_label_D
_geom_hbond_atom_site_label_H
_geom_hbond_atom_site_label_A
_geom_hbond_distance_DH
_geom_hbond_distance_HA
_geom_hbond_distance_DA
_geom_hbond_angle_DHA
_geom_hbond_site_symmetry_A
O4 H4 O2 0.81(4) 2.52(5) 3.247(3) 152(4) 1_545
O2 H2 O4 0.90(3) 1.81(4) 2.696(2) 168(3) 2_556
O3 H3 O2 0.82 2.15 2.965(2) 173.1 2_646
O2 H2 O4 0.90(3) 1.81(4) 2.696(2) 168(3) 2_556
O3 H3 O2 0.82 2.15 2.965(2) 173.1 2_646
O3 H3 O2 0.82 2.15 2.965(2) 173.1 2_646
O2 H2 O4 0.90(3) 1.81(4) 2.696(2) 168(3) 2_556

loop_
_geom_torsion_atom_site_label_1
_geom_torsion_atom_site_label_2
_geom_torsion_atom_site_label_3
_geom_torsion_atom_site_label_4
_geom_torsion
_geom_torsion_site_symmetry_1
_geom_torsion_site_symmetry_2
_geom_torsion_site_symmetry_3
_geom_torsion_site_symmetry_4
_geom_torsion_publ_flag
O2 O1 C1 C10 -59.54(18) . . . . ?
O2 O1 C1 C2 63.85(18) . . . . ?
O2 O1 C1 C6 -177.68(14) . . . . ?
O1 C1 C2 O3 179.16(16) . . . . ?
C10 C1 C2 O3 -59.9(2) . . . . ?
C6 C1 C2 O3 67.8(2) . . . . ?
O1 C1 C2 C3 57.8(2) . . . . ?
C10 C1 C2 C3 178.82(18) . . . . ?
C6 C1 C2 C3 -53.5(2) . . . . ?
O3 C2 C3 O4 54.3(2) . . . . ?
C1 C2 C3 O4 177.19(16) . . . . ?
O3 C2 C3 C4 -70.7(2) . . . . ?
C1 C2 C3 C4 52.1(2) . . . . ?
O4 C3 C4 C5 -178.55(17) . . . . ?
C2 C3 C4 C5 -54.3(2) . . . . ?
C3 C4 C5 C11 -177.28(17) . . . . ?
C3 C4 C5 C6 56.3(2) . . . . ?
C11 C5 C6 C12 -58.3(2) . . . . ?
C4 C5 C6 C12 66.3(2) . . . . ?
C11 C5 C6 C7 60.9(2) . . . . ?
C4 C5 C6 C7 -174.55(16) . . . . ?
C11 C5 C6 C1 179.34(18) . . . . ?
C4 C5 C6 C1 -56.1(2) . . . . ?
O1 C1 C6 C12 -179.87(16) . . . . ?
C10 C1 C6 C12 63.4(2) . . . . ?
C2 C1 C6 C12 -65.31(19) . . . . ?
O1 C1 C6 C7 61.71(17) . . . . ?
C10 C1 C6 C7 -55.1(2) . . . . ?
C2 C1 C6 C7 176.27(16) . . . . ?
O1 C1 C6 C5 -58.74(19) . . . . ?
C10 C1 C6 C5 -175.52(18) . . . . ?
C2 C1 C6 C5 55.8(2) . . . . ?
C12 C6 C7 C8 -61.8(2) . . . . ?
C5 C6 C7 C8 178.12(16) . . . . ?
C1 C6 C7 C8 58.92(19) . . . . ?
C6 C7 C8 C13 172.94(16) . . . . ?
C6 C7 C8 C9 -59.7(2) . . . . ?
C13 C8 C9 C10 -176.66(18) . . . . ?
C7 C8 C9 C10 55.4(2) . . . . ?
O1 C1 C10 C9 -57.5(2) . . . . ?
C2 C1 C10 C9 -177.17(16) . . . . ?
C6 C1 C10 C9 54.6(2) . . . . ?
C8 C9 C10 C1 -54.4(2) . . . . ?
C7 C8 C13 C14 12.2(3) . . . . ?
C9 C8 C13 C14 -113.2(3) . . . . ?
C7 C8 C13 C15 -164.2(2) . . . . ?
C9 C8 C13 C15 70.4(3) . . . . ?
